data_1546743
loop_
_publ_author_name
'Ma, Wangyang'
'yu, chao'
'Chi, Yue'
'Chen, Tianyang'
'Wang, Lianjun'
'Yin, Jianhao'
'Wei, Baosheng'
'Xu, Ling'
'Zhang, Wen-Xiong'
'Xi, Zhenfeng'

_publ_section_title
;
 Formation and Ligand-Based Reductivity of Bridged Bis-alkylidene
 Scandium(III) Complexes
;
_journal_name_full 'Chem. Sci.'
_journal_paper_doi 10.1039/C7SC02018J
_journal_year 2017
_chemical_formula_moiety 'C52 H72 Cl6 O2 Sc4 Si4, 2(C16 H32 Li O4)'
_chemical_formula_sum 'C84 H136 Cl6 Li2 O10 Sc4 Si4'
_chemical_formula_weight 1824.70
_chemical_name_systematic
;
 ?
;
_space_group_crystal_system triclinic
_space_group_IT_number 2
_space_group_name_Hall '-P 1'
_space_group_name_H-M_alt 'P -1'
_symmetry_space_group_name_Hall '-P 1'
_symmetry_space_group_name_H-M 'P -1'
_atom_sites_solution_hydrogens geom
_atom_sites_solution_primary direct
_audit_block_doi 10.5517/ccdc.csd.cc1mh8yb
_audit_creation_date 2016-12-03
_audit_creation_method
;
Olex2 1.2
(compiled 2016.02.19 svn.r3266 for OlexSys, GUI svn.r5155)
;
_audit_update_record
;
2016-12-05 deposited with the CCDC.
2017-07-31 downloaded from the CCDC.
;
_cell_angle_alpha 83.560(5)
_cell_angle_beta 75.676(5)
_cell_angle_gamma 74.313(5)
_cell_formula_units_Z 1
_cell_length_a 12.1887(6)
_cell_length_b 12.7433(7)
_cell_length_c 16.8304(10)
_cell_measurement_reflns_used 4325
_cell_measurement_temperature 180.00(10)
_cell_measurement_theta_max 27.7020
_cell_measurement_theta_min 3.3430
_cell_volume 2435.7(2)
_computing_cell_refinement
;
CrysAlisPro, Agilent Technologies,
Version 1.171.36.32 (release 02-08-2013 CrysAlis171 .NET)
(compiled Aug  2 2013,16:46:58)
;
_computing_data_collection
;
CrysAlisPro, Agilent Technologies,
Version 1.171.36.32 (release 02-08-2013 CrysAlis171 .NET)
(compiled Aug  2 2013,16:46:58)
;
_computing_data_reduction
;
CrysAlisPro, Agilent Technologies,
Version 1.171.36.32 (release 02-08-2013 CrysAlis171 .NET)
(compiled Aug  2 2013,16:46:58)
;
_computing_molecular_graphics 'Olex2 (Dolomanov et al., 2009)'
_computing_publication_material 'Olex2 (Dolomanov et al., 2009)'
_computing_structure_refinement 'ShelXL (Sheldrick, 2015)'
_computing_structure_solution 'ShelXS (Sheldrick, 2008)'
_diffrn_ambient_temperature 180.00(10)
_diffrn_detector_area_resol_mean 10.3914
_diffrn_measured_fraction_theta_full 0.997
_diffrn_measured_fraction_theta_max 0.996
_diffrn_measurement_details
;
#__ type_ start__ end____ width___ exp.time_
  1 omega  -62.00   34.00   1.0000   13.0000
omega____ theta____ kappa____ phi______ frames
    -       10.5454  -57.0000 -150.0000 96

#__ type_ start__ end____ width___ exp.time_
  2 omega  -13.00   76.00   1.0000   13.0000
omega____ theta____ kappa____ phi______ frames
    -       10.5454   77.0000  120.0000 89

#__ type_ start__ end____ width___ exp.time_
  3 omega  -14.00   79.00   1.0000   13.0000
omega____ theta____ kappa____ phi______ frames
    -       10.5454   57.0000    0.0000 93
;
_diffrn_measurement_device_type 'SuperNova, Dual, Cu at zero, Atlas'
_diffrn_measurement_method '\w scans'
_diffrn_orient_matrix_UB_11 0.0091188000
_diffrn_orient_matrix_UB_12 -0.0229497000
_diffrn_orient_matrix_UB_13 -0.0383206000
_diffrn_orient_matrix_UB_21 -0.0543560000
_diffrn_orient_matrix_UB_22 0.0341680000
_diffrn_orient_matrix_UB_23 -0.0055997000
_diffrn_orient_matrix_UB_31 0.0285335000
_diffrn_orient_matrix_UB_32 0.0406966000
_diffrn_orient_matrix_UB_33 -0.0199138000
_diffrn_radiation_monochromator mirror
_diffrn_radiation_type MoK\a
_diffrn_radiation_wavelength 0.71073
_diffrn_reflns_av_R_equivalents 0.0306
_diffrn_reflns_av_unetI/netI 0.0581
_diffrn_reflns_Laue_measured_fraction_full 0.997
_diffrn_reflns_Laue_measured_fraction_max 0.996
_diffrn_reflns_limit_h_max 15
_diffrn_reflns_limit_h_min -14
_diffrn_reflns_limit_k_max 14
_diffrn_reflns_limit_k_min -15
_diffrn_reflns_limit_l_max 20
_diffrn_reflns_limit_l_min -13
_diffrn_reflns_number 16545
_diffrn_reflns_point_group_measured_fraction_full 0.997
_diffrn_reflns_point_group_measured_fraction_max 0.996
_diffrn_reflns_theta_full 25.242
_diffrn_reflns_theta_max 26.022
_diffrn_reflns_theta_min 2.861
_diffrn_source 'SuperNova (Mo) X-ray Source'
_exptl_absorpt_coefficient_mu 0.531
_exptl_absorpt_correction_T_max 1.00000
_exptl_absorpt_correction_T_min 0.81965
_exptl_absorpt_correction_type multi-scan
_exptl_absorpt_process_details
;
CrysAlisPro, Agilent Technologies,
Version 1.171.36.32 (release 02-08-2013 CrysAlis171 .NET)
(compiled Aug  2 2013,16:46:58)
Empirical absorption correction using spherical harmonics,
 implemented in SCALE3 ABSPACK scaling algorithm.
;
_exptl_crystal_colour 'clear light red'
_exptl_crystal_colour_lustre clear
_exptl_crystal_colour_modifier light
_exptl_crystal_colour_primary red
_exptl_crystal_density_diffrn 1.244
_exptl_crystal_description block
_exptl_crystal_F_000 968
_exptl_crystal_size_max 0.05
_exptl_crystal_size_mid 0.05
_exptl_crystal_size_min 0.05
_refine_diff_density_max 1.082
_refine_diff_density_min -0.539
_refine_diff_density_rms 0.073
_refine_ls_extinction_method none
_refine_ls_goodness_of_fit_ref 1.035
_refine_ls_hydrogen_treatment constr
_refine_ls_matrix_type full
_refine_ls_number_parameters 502
_refine_ls_number_reflns 9579
_refine_ls_number_restraints 36
_refine_ls_restrained_S_all 1.086
_refine_ls_R_factor_all 0.0888
_refine_ls_R_factor_gt 0.0609
_refine_ls_shift/su_max 0.001
_refine_ls_shift/su_mean 0.000
_refine_ls_structure_factor_coef Fsqd
_refine_ls_weighting_details 'w=1/[\s^2^(Fo^2^)+(0.0684P)^2^+3.0422P] where P=(Fo^2^+2Fc^2^)/3'
_refine_ls_weighting_scheme calc
_refine_ls_wR_factor_gt 0.1443
_refine_ls_wR_factor_ref 0.1668
_reflns_Friedel_coverage 0.000
_reflns_number_gt 6962
_reflns_number_total 9579
_reflns_threshold_expression 'I > 2\s(I)'
_cod_data_source_file c7sc02018j2.cif
_cod_data_source_block exp_7036
_cod_database_code 1546743
_shelxl_version_number 2014-3
_chemical_oxdiff_formula 'Sc Li Cl C H Si O'
_shelx_space_group_comment
;
The symmetry employed for this shelxl refinement is uniquely defined
by the following loop, which should always be used as a source of
symmetry information in preference to the above space-group names.
They are only intended as comments.
;
_reflns_odcompleteness_completeness 99.70
_reflns_odcompleteness_iscentric 1
_reflns_odcompleteness_theta 25.97
_olex2_refinement_description
;
1. Fixed Uiso
 At 1.2 times of:
  All C(H) groups, All C(H,H) groups
 At 1.5 times of:
  All C(H,H,H) groups
2. Uiso/Uaniso restraints and constraints
Uanis(C24) \\sim Ueq, Uanis(C40) \\sim Ueq: with sigma of 0.005 and sigma for
terminal atoms of 0.01
Uanis(Si1) \\sim Ueq, Uanis(C41) \\sim Ueq: with sigma of 0.005 and sigma for
terminal atoms of 0.01
Uanis(C22) \\sim Ueq, Uanis(C20) \\sim Ueq: with sigma of 0.1 and sigma for
terminal atoms of 0.005
3.a Secondary CH2 refined with riding coordinates:
 C23(H23A,H23B), C24(H24A,H24B), C25(H25A,H25B), C26(H26A,H26B), C27(H27A,
 H27B), C28(H28A,H28B), C29(H29A,H29B), C30(H30A,H30B), C31(H31A,H31B),
 C32(H32A,H32B), C33(H33A,H33B), C34(H34A,H34B), C35(H35A,H35B), C36(H36A,H36B),
  C37(H37A,H37B), C38(H38A,H38B), C39(H39A,H39B), C40(H40A,H40B), C41(H41A,
 H41B), C42(H42A,H42B)
3.b Aromatic/amide H refined with riding coordinates:
 C6(H6), C7(H7), C8(H8), C9(H9), C10(H10), C12(H12), C13(H13), C14(H14),
 C15(H15), C16(H16)
3.c Idealised Me refined as rotating group:
 C17(H17A,H17B,H17C), C18(H18A,H18B,H18C), C19(H19A,H19B,H19C), C20(H20A,H20B,
 H20C), C21(H21A,H21B,H21C), C22(H22A,H22B,H22C)
;
_olex2_submission_special_instructions 'No special instructions were received'

loop_
_space_group_symop_operation_xyz
'x, y, z'
'-x, -y, -z'

loop_
_atom_site_label
_atom_site_type_symbol
_atom_site_fract_x
_atom_site_fract_y
_atom_site_fract_z
_atom_site_U_iso_or_equiv
_atom_site_adp_type
_atom_site_occupancy
_atom_site_site_symmetry_order
_atom_site_calc_flag
_atom_site_refinement_flags_posn
_atom_site_refinement_flags_adp
Sc1 Sc 0.57764(6) 0.70737(5) 0.22624(4) 0.03018(17) Uani 1 1 d . .
Sc2 Sc 0.51230(5) 0.87838(5) 0.08542(4) 0.02771(17) Uani 1 1 d . .
Li1 Li 0.9502(7) 0.3278(6) 0.3897(5) 0.062(2) Uani 1 1 d . .
C1 C 0.6712(3) 0.7679(3) 0.1114(2) 0.0278(7) Uani 1 1 d . .
C2 C 0.6613(3) 0.8589(2) 0.1613(2) 0.0262(7) Uani 1 1 d . .
C3 C 0.5517(3) 0.9061(3) 0.2146(2) 0.0269(7) Uani 1 1 d . .
C4 C 0.4508(3) 0.8622(3) 0.2193(2) 0.0289(7) Uani 1 1 d . .
C5 C 0.5425(3) 0.9961(3) 0.2681(2) 0.0322(8) Uani 1 1 d . .
C6 C 0.5847(3) 0.9731(3) 0.3390(2) 0.0409(9) Uani 1 1 d . .
H6 H 0.6258 0.9008 0.3514 0.049 Uiso 1 1 calc R .
C7 C 0.5672(4) 1.0553(4) 0.3925(3) 0.0568(12) Uani 1 1 d . .
H7 H 0.5968 1.0383 0.4409 0.068 Uiso 1 1 calc R .
C8 C 0.5088(4) 1.1589(4) 0.3764(3) 0.0674(15) Uani 1 1 d . .
H8 H 0.4958 1.2141 0.4136 0.081 Uiso 1 1 calc R .
C9 C 0.4683(5) 1.1835(4) 0.3052(4) 0.0703(15) Uani 1 1 d . .
H9 H 0.4293 1.2565 0.2926 0.084 Uiso 1 1 calc R .
C10 C 0.4843(4) 1.1019(3) 0.2519(3) 0.0521(11) Uani 1 1 d . .
H10 H 0.4546 1.1196 0.2036 0.063 Uiso 1 1 calc R .
C11 C 0.7648(3) 0.9033(3) 0.1554(2) 0.0305(7) Uani 1 1 d . .
C12 C 0.8454(3) 0.8576(4) 0.2029(3) 0.0467(10) Uani 1 1 d . .
H12 H 0.8321 0.8006 0.2427 0.056 Uiso 1 1 calc R .
C13 C 0.9456(4) 0.8947(4) 0.1927(3) 0.0598(12) Uani 1 1 d . .
H13 H 1.0000 0.8631 0.2259 0.072 Uiso 1 1 calc R .
C14 C 0.9665(4) 0.9763(4) 0.1353(3) 0.0614(13) Uani 1 1 d . .
H14 H 1.0361 1.0000 0.1273 0.074 Uiso 1 1 calc R .
C15 C 0.8855(4) 1.0230(4) 0.0897(3) 0.0657(14) Uani 1 1 d . .
H15 H 0.8981 1.0812 0.0510 0.079 Uiso 1 1 calc R .
C16 C 0.7858(4) 0.9868(3) 0.0989(3) 0.0510(11) Uani 1 1 d . .
H16 H 0.7312 1.0198 0.0662 0.061 Uiso 1 1 calc R .
C17 C 0.3241(4) 0.9059(4) 0.4015(2) 0.0481(10) Uani 1 1 d . .
H17A H 0.3808 0.8401 0.4156 0.072 Uiso 1 1 calc GR .
H17B H 0.2478 0.9102 0.4392 0.072 Uiso 1 1 calc GR .
H17C H 0.3509 0.9705 0.4060 0.072 Uiso 1 1 calc GR .
C18 C 0.2288(4) 0.7926(5) 0.2976(3) 0.0690(14) Uani 1 1 d . .
H18A H 0.1842 0.8097 0.2547 0.103 Uiso 1 1 calc GR .
H18B H 0.1752 0.7909 0.3514 0.103 Uiso 1 1 calc GR .
H18C H 0.2848 0.7211 0.2887 0.103 Uiso 1 1 calc GR .
C19 C 0.2080(4) 1.0318(4) 0.2693(3) 0.0745(16) Uani 1 1 d . .
H19A H 0.2433 1.0924 0.2695 0.112 Uiso 1 1 calc GR .
H19B H 0.1342 1.0423 0.3109 0.112 Uiso 1 1 calc GR .
H19C H 0.1928 1.0297 0.2151 0.112 Uiso 1 1 calc GR .
C20 C 0.9016(6) 0.5967(5) 0.1100(4) 0.107(2) Uani 1 1 d . U
H20A H 0.9263 0.6412 0.1427 0.161 Uiso 1 1 calc GR .
H20B H 0.9705 0.5531 0.0735 0.161 Uiso 1 1 calc GR .
H20C H 0.8594 0.5479 0.1466 0.161 Uiso 1 1 calc GR .
C21 C 0.9010(5) 0.7616(5) -0.0252(4) 0.098(2) Uani 1 1 d . .
H21A H 0.8548 0.8146 -0.0589 0.147 Uiso 1 1 calc GR .
H21B H 0.9632 0.7099 -0.0608 0.147 Uiso 1 1 calc GR .
H21C H 0.9359 0.8000 0.0053 0.147 Uiso 1 1 calc GR .
C22 C 0.7622(6) 0.6014(6) -0.0157(5) 0.109(2) Uani 1 1 d . U
H22A H 0.7204 0.5516 0.0200 0.164 Uiso 1 1 calc GR .
H22B H 0.8325 0.5590 -0.0517 0.164 Uiso 1 1 calc GR .
H22C H 0.7111 0.6486 -0.0491 0.164 Uiso 1 1 calc GR .
C23 C 0.4624(6) 0.7140(6) -0.0267(5) 0.116(3) Uani 1 1 d . .
H23A H 0.4883 0.7528 -0.0794 0.139 Uiso 1 1 calc R .
H23B H 0.5304 0.6571 -0.0146 0.139 Uiso 1 1 calc R .
C24 C 0.3758(10) 0.6675(8) -0.0316(7) 0.153(3) Uani 1 1 d . U
H24A H 0.3541 0.6901 -0.0851 0.184 Uiso 1 1 calc R .
H24B H 0.4061 0.5871 -0.0297 0.184 Uiso 1 1 calc R .
C25 C 0.2784(8) 0.6955(7) 0.0299(5) 0.119(3) Uani 1 1 d . .
H25A H 0.2661 0.6309 0.0661 0.143 Uiso 1 1 calc R .
H25B H 0.2083 0.7272 0.0072 0.143 Uiso 1 1 calc R .
C26 C 0.3011(5) 0.7783(6) 0.0765(4) 0.0862(19) Uani 1 1 d . .
H26A H 0.2427 0.8490 0.0740 0.103 Uiso 1 1 calc R .
H26B H 0.2964 0.7532 0.1348 0.103 Uiso 1 1 calc R .
C27 C 0.7984(7) 0.4818(8) 0.5162(5) 0.129(3) Uani 1 1 d . .
H27A H 0.8246 0.5435 0.4831 0.155 Uiso 1 1 calc R .
H27B H 0.8464 0.4553 0.5575 0.155 Uiso 1 1 calc R .
C28 C 0.6717(8) 0.5170(6) 0.5574(5) 0.124(3) Uani 1 1 d . .
H28A H 0.6620 0.5298 0.6160 0.149 Uiso 1 1 calc R .
H28B H 0.6328 0.5850 0.5303 0.149 Uiso 1 1 calc R .
C29 C 0.6227(7) 0.4264(8) 0.5492(5) 0.119(3) Uani 1 1 d . .
H29A H 0.5390 0.4527 0.5475 0.143 Uiso 1 1 calc R .
H29B H 0.6312 0.3707 0.5947 0.143 Uiso 1 1 calc R .
C30 C 0.6947(5) 0.3834(5) 0.4702(4) 0.0840(17) Uani 1 1 d . .
H30A H 0.6977 0.3053 0.4682 0.101 Uiso 1 1 calc R .
H30B H 0.6623 0.4243 0.4241 0.101 Uiso 1 1 calc R .
C31 C 0.8544(7) 0.3539(5) 0.2497(4) 0.098(2) Uani 1 1 d . .
H31A H 0.9212 0.3720 0.2086 0.117 Uiso 1 1 calc R .
H31B H 0.8042 0.4216 0.2760 0.117 Uiso 1 1 calc R .
C32 C 0.7869(9) 0.3037(7) 0.2104(6) 0.145(4) Uani 1 1 d . .
H32A H 0.7106 0.3553 0.2080 0.174 Uiso 1 1 calc R .
H32B H 0.8303 0.2854 0.1537 0.174 Uiso 1 1 calc R .
C33 C 0.7700(9) 0.2125(8) 0.2551(7) 0.143(4) Uani 1 1 d . .
H33A H 0.7797 0.1537 0.2182 0.171 Uiso 1 1 calc R .
H33B H 0.6897 0.2269 0.2901 0.171 Uiso 1 1 calc R .
C34 C 0.8559(7) 0.1786(5) 0.3067(5) 0.100(2) Uani 1 1 d . .
H34A H 0.8191 0.1537 0.3623 0.120 Uiso 1 1 calc R .
H34B H 0.9219 0.1185 0.2820 0.120 Uiso 1 1 calc R .
C35 C 1.0157(5) 0.5369(4) 0.3159(4) 0.0770(16) Uani 1 1 d . .
H35A H 1.0076 0.5730 0.3669 0.092 Uiso 1 1 calc R .
H35B H 0.9408 0.5615 0.2981 0.092 Uiso 1 1 calc R .
C36 C 1.1133(7) 0.5627(7) 0.2503(6) 0.122(3) Uani 1 1 d . .
H36A H 1.0855 0.5914 0.1997 0.146 Uiso 1 1 calc R .
H36B H 1.1434 0.6186 0.2683 0.146 Uiso 1 1 calc R .
C37 C 1.2035(8) 0.4638(8) 0.2350(5) 0.127(3) Uani 1 1 d . .
H37A H 1.2382 0.4577 0.1754 0.152 Uiso 1 1 calc R .
H37B H 1.2662 0.4616 0.2635 0.152 Uiso 1 1 calc R .
C38 C 1.1481(7) 0.3780(6) 0.2661(5) 0.118(3) Uani 1 1 d . .
H38A H 1.2021 0.3168 0.2897 0.142 Uiso 1 1 calc R .
H38B H 1.1249 0.3505 0.2216 0.142 Uiso 1 1 calc R .
C39 C 1.1605(7) 0.2356(6) 0.4603(6) 0.126(3) Uani 1 1 d . .
H39A H 1.1611 0.3133 0.4595 0.151 Uiso 1 1 calc R .
H39B H 1.2227 0.2013 0.4139 0.151 Uiso 1 1 calc R .
C40 C 1.1835(9) 0.1824(7) 0.5355(6) 0.133(3) Uani 1 1 d . U
H40A H 1.1739 0.2363 0.5763 0.159 Uiso 1 1 calc R .
H40B H 1.2641 0.1348 0.5269 0.159 Uiso 1 1 calc R .
C41 C 1.0966(6) 0.1169(7) 0.5635(4) 0.107(2) Uani 1 1 d . U
H41A H 1.0450 0.1410 0.6171 0.129 Uiso 1 1 calc R .
H41B H 1.1362 0.0386 0.5696 0.129 Uiso 1 1 calc R .
C42 C 1.0262(5) 0.1353(5) 0.4983(4) 0.0862(18) Uani 1 1 d . .
H42A H 1.0499 0.0713 0.4639 0.103 Uiso 1 1 calc R .
H42B H 0.9415 0.1491 0.5236 0.103 Uiso 1 1 calc R .
Cl1 Cl 0.50402(10) 0.55195(9) 0.20781(7) 0.0565(3) Uani 1 1 d . .
Cl2 Cl 0.67309(10) 0.66139(8) 0.34119(6) 0.0513(3) Uani 1 1 d . .
Cl3 Cl 0.38636(9) 1.07109(8) 0.06398(6) 0.0476(3) Uani 1 1 d . .
O1 O 0.4160(3) 0.7897(2) 0.03830(18) 0.0495(7) Uani 1 1 d . .
O2 O 0.8095(3) 0.3973(3) 0.4654(2) 0.0706(9) Uani 1 1 d . .
O3 O 0.8953(3) 0.2737(3) 0.3103(2) 0.0740(10) Uani 1 1 d . .
O4 O 1.0529(3) 0.2288(2) 0.4509(2) 0.0602(8) Uani 1 1 d . .
O5 O 1.0464(3) 0.4225(3) 0.3286(2) 0.0754(10) Uani 1 1 d . .
Si1 Si 0.80467(9) 0.68637(8) 0.04815(6) 0.0369(2) Uani 1 1 d . U
Si2 Si 0.31052(9) 0.90020(9) 0.29344(6) 0.0386(3) Uani 1 1 d . .

loop_
_atom_site_aniso_label
_atom_site_aniso_U_11
_atom_site_aniso_U_22
_atom_site_aniso_U_33
_atom_site_aniso_U_23
_atom_site_aniso_U_13
_atom_site_aniso_U_12
Sc1 0.0289(4) 0.0308(3) 0.0277(4) 0.0019(3) -0.0042(3) -0.0056(3)
Sc2 0.0276(3) 0.0308(3) 0.0248(3) -0.0030(2) -0.0094(3) -0.0037(2)
Li1 0.062(5) 0.061(5) 0.062(5) 0.003(4) -0.018(4) -0.014(4)
C1 0.0252(17) 0.0283(16) 0.0269(18) -0.0018(13) -0.0044(14) -0.0027(13)
C2 0.0243(16) 0.0303(17) 0.0224(16) -0.0001(13) -0.0071(13) -0.0033(13)
C3 0.0262(17) 0.0297(17) 0.0231(17) -0.0003(13) -0.0078(14) -0.0028(13)
C4 0.0225(16) 0.0377(18) 0.0251(17) -0.0059(14) -0.0047(14) -0.0040(13)
C5 0.0260(18) 0.0388(19) 0.0300(19) -0.0091(14) -0.0047(15) -0.0039(14)
C6 0.040(2) 0.054(2) 0.032(2) -0.0088(17) -0.0091(17) -0.0129(17)
C7 0.055(3) 0.079(3) 0.045(3) -0.023(2) -0.013(2) -0.023(2)
C8 0.056(3) 0.070(3) 0.081(4) -0.047(3) -0.016(3) -0.006(2)
C9 0.073(3) 0.049(3) 0.092(4) -0.030(3) -0.037(3) 0.008(2)
C10 0.056(3) 0.043(2) 0.059(3) -0.017(2) -0.028(2) 0.0040(19)
C11 0.0281(18) 0.0376(18) 0.0256(18) -0.0051(14) -0.0038(14) -0.0085(14)
C12 0.030(2) 0.067(3) 0.045(2) 0.0067(19) -0.0143(18) -0.0139(18)
C13 0.033(2) 0.087(3) 0.065(3) -0.005(3) -0.021(2) -0.015(2)
C14 0.043(3) 0.084(3) 0.068(3) -0.012(3) -0.006(2) -0.036(2)
C15 0.065(3) 0.074(3) 0.070(3) 0.012(3) -0.017(3) -0.043(3)
C16 0.052(3) 0.057(3) 0.054(3) 0.013(2) -0.022(2) -0.028(2)
C17 0.042(2) 0.069(3) 0.030(2) -0.0088(19) 0.0005(18) -0.0128(19)
C18 0.040(3) 0.111(4) 0.062(3) -0.027(3) 0.007(2) -0.035(3)
C19 0.041(3) 0.093(4) 0.058(3) -0.002(3) 0.001(2) 0.023(2)
C20 0.092(3) 0.105(4) 0.078(3) 0.001(3) -0.013(3) 0.046(3)
C21 0.067(4) 0.089(4) 0.094(5) -0.002(3) 0.042(3) -0.003(3)
C22 0.090(4) 0.112(4) 0.125(4) -0.077(3) -0.005(3) -0.013(3)
C23 0.098(5) 0.135(6) 0.136(7) -0.096(5) -0.010(5) -0.041(4)
C24 0.170(5) 0.157(5) 0.165(5) -0.063(4) -0.036(4) -0.075(4)
C25 0.131(7) 0.145(6) 0.128(7) -0.021(5) -0.036(6) -0.099(6)
C26 0.081(4) 0.136(5) 0.068(4) -0.020(3) -0.007(3) -0.073(4)
C27 0.107(6) 0.191(8) 0.101(6) -0.075(6) -0.009(5) -0.044(6)
C28 0.157(8) 0.097(5) 0.075(5) -0.022(4) 0.015(5) 0.007(5)
C29 0.081(5) 0.173(8) 0.074(5) 0.006(5) -0.003(4) -0.002(5)
C30 0.066(4) 0.090(4) 0.086(4) 0.001(3) -0.003(3) -0.019(3)
C31 0.148(6) 0.082(4) 0.082(4) 0.018(3) -0.054(4) -0.044(4)
C32 0.201(10) 0.127(7) 0.169(9) 0.031(6) -0.129(8) -0.079(7)
C33 0.161(8) 0.146(8) 0.173(10) 0.004(7) -0.085(8) -0.087(7)
C34 0.147(6) 0.056(3) 0.105(5) 0.001(3) -0.035(5) -0.034(4)
C35 0.091(4) 0.060(3) 0.089(4) 0.008(3) -0.044(4) -0.018(3)
C36 0.114(6) 0.107(6) 0.169(8) 0.064(5) -0.068(6) -0.064(5)
C37 0.128(7) 0.155(8) 0.096(6) -0.003(5) 0.006(5) -0.065(7)
C38 0.102(5) 0.093(5) 0.129(7) -0.003(4) 0.029(5) -0.026(4)
C39 0.131(6) 0.115(6) 0.181(9) 0.043(5) -0.107(6) -0.067(5)
C40 0.155(5) 0.129(4) 0.139(5) -0.018(4) -0.078(4) -0.032(4)
C41 0.089(4) 0.136(4) 0.071(3) 0.020(3) -0.015(3) 0.003(3)
C42 0.072(4) 0.103(5) 0.071(4) 0.024(3) -0.006(3) -0.021(3)
Cl1 0.0599(7) 0.0533(6) 0.0599(7) -0.0052(5) -0.0059(6) -0.0262(5)
Cl2 0.0581(6) 0.0550(6) 0.0429(6) 0.0160(4) -0.0237(5) -0.0139(5)
Cl3 0.0485(6) 0.0460(5) 0.0284(5) 0.0030(4) -0.0017(4) 0.0127(4)
O1 0.0518(17) 0.0577(17) 0.0494(18) -0.0131(13) -0.0170(14) -0.0216(14)
O2 0.059(2) 0.076(2) 0.067(2) -0.0063(18) -0.0097(18) -0.0054(17)
O3 0.094(3) 0.064(2) 0.074(3) 0.0056(17) -0.036(2) -0.0253(19)
O4 0.0554(19) 0.0614(19) 0.063(2) 0.0053(15) -0.0187(16) -0.0130(15)
O5 0.070(2) 0.052(2) 0.092(3) 0.0080(18) -0.004(2) -0.0132(16)
Si1 0.0306(5) 0.0387(5) 0.0339(6) -0.0073(4) -0.0004(4) -0.0002(4)
Si2 0.0236(5) 0.0562(6) 0.0318(6) -0.0096(5) -0.0020(4) -0.0040(4)

loop_
_atom_type_symbol
_atom_type_description
_atom_type_scat_dispersion_real
_atom_type_scat_dispersion_imag
_atom_type_scat_source
C C 0.0033 0.0016 'International Tables Vol C Tables 4.2.6.8 and 6.1.1.4'
H H 0.0000 0.0000 'International Tables Vol C Tables 4.2.6.8 and 6.1.1.4'
Cl Cl 0.1484 0.1585 'International Tables Vol C Tables 4.2.6.8 and 6.1.1.4'
Li Li -0.0003 0.0001 'International Tables Vol C Tables 4.2.6.8 and 6.1.1.4'
O O 0.0106 0.0060 'International Tables Vol C Tables 4.2.6.8 and 6.1.1.4'
Sc Sc 0.2519 0.3716 'International Tables Vol C Tables 4.2.6.8 and 6.1.1.4'
Si Si 0.0817 0.0704 'International Tables Vol C Tables 4.2.6.8 and 6.1.1.4'

loop_
_geom_angle_atom_site_label_1
_geom_angle_atom_site_label_2
_geom_angle_atom_site_label_3
_geom_angle
_geom_angle_site_symmetry_1
_geom_angle_site_symmetry_3
C1 Sc1 Sc2 43.86(8) . .
C1 Sc1 C2 36.45(11) . .
C1 Sc1 C3 65.35(11) . .
C1 Sc1 C4 83.41(12) . .
C1 Sc1 Cl1 112.12(9) . .
C1 Sc1 Cl2 118.54(9) . .
C2 Sc1 Sc2 49.33(7) . .
C2 Sc1 C3 33.88(10) . .
C2 Sc1 Cl1 147.28(8) . .
C3 Sc1 Sc2 49.48(8) . .
C3 Sc1 Cl1 147.33(8) . .
C4 Sc1 Sc2 44.44(9) . .
C4 Sc1 C2 65.28(12) . .
C4 Sc1 C3 36.27(11) . .
C4 Sc1 Cl1 112.42(10) . .
C4 Sc1 Cl2 120.21(10) . .
Cl1 Sc1 Sc2 104.47(4) . .
Cl2 Sc1 Sc2 147.08(4) . .
Cl2 Sc1 C2 99.16(8) . .
Cl2 Sc1 C3 99.92(8) . .
Cl2 Sc1 Cl1 108.40(4) . .
C1 Sc2 Sc1 43.55(9) . .
C1 Sc2 C2 36.87(11) . .
C1 Sc2 C3 65.84(11) . .
C1 Sc2 C4 82.37(12) . .
C1 Sc2 Cl3 151.19(9) . .
C1 Sc2 Cl3 93.95(9) . 2_675
C2 Sc2 Sc1 50.36(8) . .
C2 Sc2 C3 34.40(11) . .
C2 Sc2 Cl3 103.53(8) . 2_675
C2 Sc2 Cl3 117.31(8) . .
C3 Sc2 Sc1 50.48(7) . .
C3 Sc2 Cl3 129.59(9) . 2_675
C3 Sc2 Cl3 97.11(8) . .
C4 Sc2 Sc1 43.61(8) . .
C4 Sc2 C2 65.49(11) . .
C4 Sc2 C3 36.58(12) . .
C4 Sc2 Cl3 165.71(10) . 2_675
C4 Sc2 Cl3 97.57(9) . .
Cl3 Sc2 Sc1 140.84(3) . .
Cl3 Sc2 Sc1 136.74(3) 2_675 .
Cl3 Sc2 Cl3 79.02(4) . 2_675
O1 Sc2 Sc1 97.24(8) . .
O1 Sc2 C1 110.08(12) . .
O1 Sc2 C2 143.84(11) . .
O1 Sc2 C3 139.53(12) . .
O1 Sc2 C4 104.07(12) . .
O1 Sc2 Cl3 90.17(9) . 2_675
O1 Sc2 Cl3 97.95(8) . .
O2 Li1 O4 108.7(4) . .
O2 Li1 O5 116.3(4) . .
O3 Li1 O2 104.0(4) . .
O3 Li1 O4 119.9(4) . .
O3 Li1 O5 105.7(4) . .
O4 Li1 O5 102.9(4) . .
Sc1 C1 Sc2 92.58(13) . .
C2 C1 Sc1 82.5(2) . .
C2 C1 Sc2 80.41(18) . .
C2 C1 Si1 127.1(2) . .
Si1 C1 Sc1 123.57(16) . .
Si1 C1 Sc2 134.12(18) . .
Sc2 C2 Sc1 80.31(10) . .
C1 C2 Sc1 61.08(17) . .
C1 C2 Sc2 62.73(17) . .
C1 C2 C11 120.2(3) . .
C3 C2 Sc1 73.30(18) . .
C3 C2 Sc2 73.08(18) . .
C3 C2 C1 119.7(3) . .
C3 C2 C11 120.1(3) . .
C11 C2 Sc1 141.0(2) . .
C11 C2 Sc2 137.4(2) . .
Sc2 C3 Sc1 80.04(10) . .
C2 C3 Sc1 72.82(18) . .
C2 C3 Sc2 72.51(18) . .
C2 C3 C4 119.5(3) . .
C2 C3 C5 119.8(3) . .
C4 C3 Sc1 60.94(17) . .
C4 C3 Sc2 63.38(17) . .
C4 C3 C5 120.6(3) . .
C5 C3 Sc1 138.3(2) . .
C5 C3 Sc2 140.6(2) . .
Sc1 C4 Sc2 91.95(12) . .
C3 C4 Sc1 82.79(18) . .
C3 C4 Sc2 80.04(19) . .
C3 C4 Si2 125.2(2) . .
Si2 C4 Sc1 123.44(18) . .
Si2 C4 Sc2 136.17(17) . .
C6 C5 C3 120.5(3) . .
C10 C5 C3 121.3(3) . .
C10 C5 C6 118.0(3) . .
C5 C6 H6 119.7 . .
C5 C6 C7 120.5(4) . .
C7 C6 H6 119.7 . .
C6 C7 H7 119.6 . .
C8 C7 C6 120.9(4) . .
C8 C7 H7 119.6 . .
C7 C8 H8 120.4 . .
C7 C8 C9 119.3(4) . .
C9 C8 H8 120.4 . .
C8 C9 H9 119.9 . .
C8 C9 C10 120.2(4) . .
C10 C9 H9 119.9 . .
C5 C10 C9 121.0(4) . .
C5 C10 H10 119.5 . .
C9 C10 H10 119.5 . .
C12 C11 C2 121.0(3) . .
C16 C11 C2 120.5(3) . .
C16 C11 C12 118.4(3) . .
C11 C12 H12 119.8 . .
C11 C12 C13 120.4(4) . .
C13 C12 H12 119.8 . .
C12 C13 H13 119.7 . .
C14 C13 C12 120.6(4) . .
C14 C13 H13 119.7 . .
C13 C14 H14 120.6 . .
C15 C14 C13 118.9(4) . .
C15 C14 H14 120.6 . .
C14 C15 H15 119.4 . .
C14 C15 C16 121.1(4) . .
C16 C15 H15 119.4 . .
C11 C16 C15 120.6(4) . .
C11 C16 H16 119.7 . .
C15 C16 H16 119.7 . .
H17A C17 H17B 109.5 . .
H17A C17 H17C 109.5 . .
H17B C17 H17C 109.5 . .
Si2 C17 H17A 109.5 . .
Si2 C17 H17B 109.5 . .
Si2 C17 H17C 109.5 . .
H18A C18 H18B 109.5 . .
H18A C18 H18C 109.5 . .
H18B C18 H18C 109.5 . .
Si2 C18 H18A 109.5 . .
Si2 C18 H18B 109.5 . .
Si2 C18 H18C 109.5 . .
H19A C19 H19B 109.5 . .
H19A C19 H19C 109.5 . .
H19B C19 H19C 109.5 . .
Si2 C19 H19A 109.5 . .
Si2 C19 H19B 109.5 . .
Si2 C19 H19C 109.5 . .
H20A C20 H20B 109.5 . .
H20A C20 H20C 109.5 . .
H20B C20 H20C 109.5 . .
Si1 C20 H20A 109.5 . .
Si1 C20 H20B 109.5 . .
Si1 C20 H20C 109.5 . .
H21A C21 H21B 109.5 . .
H21A C21 H21C 109.5 . .
H21B C21 H21C 109.5 . .
Si1 C21 H21A 109.5 . .
Si1 C21 H21B 109.5 . .
Si1 C21 H21C 109.5 . .
H22A C22 H22B 109.5 . .
H22A C22 H22C 109.5 . .
H22B C22 H22C 109.5 . .
Si1 C22 H22A 109.5 . .
Si1 C22 H22B 109.5 . .
Si1 C22 H22C 109.5 . .
H23A C23 H23B 108.4 . .
C24 C23 H23A 110.1 . .
C24 C23 H23B 110.1 . .
C24 C23 O1 107.9(6) . .
O1 C23 H23A 110.1 . .
O1 C23 H23B 110.1 . .
C23 C24 H24A 109.0 . .
C23 C24 H24B 109.0 . .
H24A C24 H24B 107.8 . .
C25 C24 C23 112.9(7) . .
C25 C24 H24A 109.0 . .
C25 C24 H24B 109.0 . .
C24 C25 H25A 110.7 . .
C24 C25 H25B 110.7 . .
C24 C25 C26 105.4(6) . .
H25A C25 H25B 108.8 . .
C26 C25 H25A 110.7 . .
C26 C25 H25B 110.7 . .
C25 C26 H26A 110.4 . .
C25 C26 H26B 110.4 . .
H26A C26 H26B 108.6 . .
O1 C26 C25 106.5(5) . .
O1 C26 H26A 110.4 . .
O1 C26 H26B 110.4 . .
H27A C27 H27B 108.6 . .
C28 C27 H27A 110.4 . .
C28 C27 H27B 110.4 . .
O2 C27 H27A 110.4 . .
O2 C27 H27B 110.4 . .
O2 C27 C28 106.5(6) . .
C27 C28 H28A 110.7 . .
C27 C28 H28B 110.7 . .
H28A C28 H28B 108.8 . .
C29 C28 C27 105.1(6) . .
C29 C28 H28A 110.7 . .
C29 C28 H28B 110.7 . .
C28 C29 H29A 111.3 . .
C28 C29 H29B 111.3 . .
C28 C29 C30 102.2(6) . .
H29A C29 H29B 109.2 . .
C30 C29 H29A 111.3 . .
C30 C29 H29B 111.3 . .
C29 C30 H30A 110.6 . .
C29 C30 H30B 110.6 . .
H30A C30 H30B 108.7 . .
O2 C30 C29 105.7(6) . .
O2 C30 H30A 110.6 . .
O2 C30 H30B 110.6 . .
H31A C31 H31B 108.7 . .
C32 C31 H31A 110.6 . .
C32 C31 H31B 110.6 . .
O3 C31 H31A 110.6 . .
O3 C31 H31B 110.6 . .
O3 C31 C32 105.7(5) . .
C31 C32 H32A 110.0 . .
C31 C32 H32B 110.0 . .
H32A C32 H32B 108.4 . .
C33 C32 C31 108.3(7) . .
C33 C32 H32A 110.0 . .
C33 C32 H32B 110.0 . .
C32 C33 H33A 109.9 . .
C32 C33 H33B 109.9 . .
C32 C33 C34 108.7(7) . .
H33A C33 H33B 108.3 . .
C34 C33 H33A 109.9 . .
C34 C33 H33B 109.9 . .
C33 C34 H34A 110.7 . .
C33 C34 H34B 110.7 . .
H34A C34 H34B 108.8 . .
O3 C34 C33 105.2(5) . .
O3 C34 H34A 110.7 . .
O3 C34 H34B 110.7 . .
H35A C35 H35B 108.8 . .
C36 C35 H35A 110.7 . .
C36 C35 H35B 110.7 . .
O5 C35 H35A 110.7 . .
O5 C35 H35B 110.7 . .
O5 C35 C36 105.4(5) . .
C35 C36 H36A 110.2 . .
C35 C36 H36B 110.2 . .
H36A C36 H36B 108.5 . .
C37 C36 C35 107.5(6) . .
C37 C36 H36A 110.2 . .
C37 C36 H36B 110.2 . .
C36 C37 H37A 110.6 . .
C36 C37 H37B 110.6 . .
H37A C37 H37B 108.7 . .
C38 C37 C36 105.6(7) . .
C38 C37 H37A 110.6 . .
C38 C37 H37B 110.6 . .
C37 C38 H38A 110.3 . .
C37 C38 H38B 110.3 . .
C37 C38 O5 107.0(6) . .
H38A C38 H38B 108.6 . .
O5 C38 H38A 110.3 . .
O5 C38 H38B 110.3 . .
H39A C39 H39B 108.1 . .
C40 C39 H39A 109.5 . .
C40 C39 H39B 109.5 . .
O4 C39 H39A 109.5 . .
O4 C39 H39B 109.5 . .
O4 C39 C40 110.7(7) . .
C39 C40 H40A 110.8 . .
C39 C40 H40B 110.8 . .
C39 C40 C41 105.0(6) . .
H40A C40 H40B 108.8 . .
C41 C40 H40A 110.8 . .
C41 C40 H40B 110.8 . .
C40 C41 H41A 110.5 . .
C40 C41 H41B 110.5 . .
C40 C41 C42 106.2(6) . .
H41A C41 H41B 108.7 . .
C42 C41 H41A 110.5 . .
C42 C41 H41B 110.5 . .
C41 C42 H42A 110.9 . .
C41 C42 H42B 110.9 . .
H42A C42 H42B 108.9 . .
O4 C42 C41 104.3(5) . .
O4 C42 H42A 110.9 . .
O4 C42 H42B 110.9 . .
Sc2 Cl3 Sc2 100.98(4) . 2_675
C23 O1 Sc2 126.6(3) . .
C26 O1 Sc2 125.5(3) . .
C26 O1 C23 106.8(4) . .
C27 O2 Li1 125.6(5) . .
C27 O2 C30 108.4(5) . .
C30 O2 Li1 125.3(4) . .
C31 O3 Li1 115.1(4) . .
C34 O3 Li1 134.4(4) . .
C34 O3 C31 108.3(5) . .
C39 O4 Li1 128.1(4) . .
C39 O4 C42 107.7(4) . .
C42 O4 Li1 124.1(4) . .
C35 O5 Li1 128.8(4) . .
C35 O5 C38 108.6(5) . .
C38 O5 Li1 119.5(4) . .
C1 Si1 C20 112.5(2) . .
C1 Si1 C21 117.1(2) . .
C1 Si1 C22 108.2(2) . .
C20 Si1 C21 104.2(3) . .
C20 Si1 C22 109.0(4) . .
C22 Si1 C21 105.4(4) . .
C4 Si2 C17 114.04(17) . .
C4 Si2 C18 108.64(19) . .
C4 Si2 C19 116.0(2) . .
C17 Si2 C18 105.5(2) . .
C19 Si2 C17 106.7(2) . .
C19 Si2 C18 105.1(3) . .

loop_
_geom_bond_atom_site_label_1
_geom_bond_atom_site_label_2
_geom_bond_distance
_geom_bond_site_symmetry_2
Sc1 Sc2 3.1366(9) .
Sc1 C1 2.163(3) .
Sc1 C2 2.450(3) .
Sc1 C3 2.457(3) .
Sc1 C4 2.164(3) .
Sc1 Cl1 2.4619(12) .
Sc1 Cl2 2.4352(12) .
Sc2 C1 2.176(3) .
Sc2 C2 2.413(3) .
Sc2 C3 2.421(3) .
Sc2 C4 2.197(3) .
Sc2 Cl3 2.5600(10) .
Sc2 Cl3 2.6063(12) 2_675
Sc2 O1 2.160(3) .
Li1 O2 1.924(9) .
Li1 O3 1.900(9) .
Li1 O4 1.926(8) .
Li1 O5 1.945(9) .
C1 C2 1.468(4) .
C1 Si1 1.827(3) .
C2 C3 1.430(4) .
C2 C11 1.493(5) .
C3 C4 1.465(5) .
C3 C5 1.501(5) .
C4 Si2 1.829(3) .
C5 C6 1.386(5) .
C5 C10 1.375(5) .
C6 H6 0.9500 .
C6 C7 1.396(6) .
C7 H7 0.9500 .
C7 C8 1.353(7) .
C8 H8 0.9500 .
C8 C9 1.378(7) .
C9 H9 0.9500 .
C9 C10 1.392(6) .
C10 H10 0.9500 .
C11 C12 1.385(5) .
C11 C16 1.379(5) .
C12 H12 0.9500 .
C12 C13 1.391(6) .
C13 H13 0.9500 .
C13 C14 1.370(7) .
C14 H14 0.9500 .
C14 C15 1.368(7) .
C15 H15 0.9500 .
C15 C16 1.381(6) .
C16 H16 0.9500 .
C17 H17A 0.9800 .
C17 H17B 0.9800 .
C17 H17C 0.9800 .
C17 Si2 1.877(4) .
C18 H18A 0.9800 .
C18 H18B 0.9800 .
C18 H18C 0.9800 .
C18 Si2 1.887(5) .
C19 H19A 0.9800 .
C19 H19B 0.9800 .
C19 H19C 0.9800 .
C19 Si2 1.872(5) .
C20 H20A 0.9800 .
C20 H20B 0.9800 .
C20 H20C 0.9800 .
C20 Si1 1.843(6) .
C21 H21A 0.9800 .
C21 H21B 0.9800 .
C21 H21C 0.9800 .
C21 Si1 1.857(6) .
C22 H22A 0.9800 .
C22 H22B 0.9800 .
C22 H22C 0.9800 .
C22 Si1 1.854(6) .
C23 H23A 0.9900 .
C23 H23B 0.9900 .
C23 C24 1.366(10) .
C23 O1 1.442(6) .
C24 H24A 0.9900 .
C24 H24B 0.9900 .
C24 C25 1.362(11) .
C25 H25A 0.9900 .
C25 H25B 0.9900 .
C25 C26 1.502(8) .
C26 H26A 0.9900 .
C26 H26B 0.9900 .
C26 O1 1.428(6) .
C27 H27A 0.9900 .
C27 H27B 0.9900 .
C27 C28 1.494(10) .
C27 O2 1.407(7) .
C28 H28A 0.9900 .
C28 H28B 0.9900 .
C28 C29 1.470(11) .
C29 H29A 0.9900 .
C29 H29B 0.9900 .
C29 C30 1.471(9) .
C30 H30A 0.9900 .
C30 H30B 0.9900 .
C30 O2 1.439(6) .
C31 H31A 0.9900 .
C31 H31B 0.9900 .
C31 C32 1.473(9) .
C31 O3 1.441(6) .
C32 H32A 0.9900 .
C32 H32B 0.9900 .
C32 C33 1.348(11) .
C33 H33A 0.9900 .
C33 H33B 0.9900 .
C33 C34 1.468(10) .
C34 H34A 0.9900 .
C34 H34B 0.9900 .
C34 O3 1.432(7) .
C35 H35A 0.9900 .
C35 H35B 0.9900 .
C35 C36 1.491(9) .
C35 O5 1.409(6) .
C36 H36A 0.9900 .
C36 H36B 0.9900 .
C36 C37 1.431(11) .
C37 H37A 0.9900 .
C37 H37B 0.9900 .
C37 C38 1.422(10) .
C38 H38A 0.9900 .
C38 H38B 0.9900 .
C38 O5 1.440(7) .
C39 H39A 0.9900 .
C39 H39B 0.9900 .
C39 C40 1.423(10) .
C39 O4 1.385(7) .
C40 H40A 0.9900 .
C40 H40B 0.9900 .
C40 C41 1.477(11) .
C41 H41A 0.9900 .
C41 H41B 0.9900 .
C41 C42 1.514(9) .
C42 H42A 0.9900 .
C42 H42B 0.9900 .
C42 O4 1.425(6) .
Cl3 Sc2 2.6063(12) 2_675
